data_2022042
loop_
_publ_author_name
'Jha, Kunal Kumar'
'Gruza, Barbara'
'Kumar, Prashant'
'Chodkiewicz, Michal Leszek'
'Dominiak, Paulina Maria'

_publ_section_title
;
 TAAM: a reliable and user friendly tool for hydrogen-atom location using
 routine X-ray diffraction data
;
_journal_issue 3
_journal_name_full 'Acta Crystallographica Section B Structural Science, Crystal Engineering and Materials'
_journal_paper_doi 10.1107/S2052520620002917
_journal_volume 76
_journal_year 2020
_chemical_absolute_configuration unk
_chemical_formula_moiety 'C4 H9 N O3'
_chemical_formula_sum 'C4 H9 N O3'
_chemical_formula_weight 119.12
_space_group_crystal_system orthorhombic
_space_group_IT_number 19
_space_group_name_Hall 'P 2ac 2ab'
_space_group_name_H-M_alt 'P 21 21 21'
_symmetry_Int_Tables_number 19
_audit_creation_date 2019-09-26
_audit_creation_method
;
Olex2 1.2
(compiled 2018.05.29 svn.r3508 for OlexSys, GUI svn.r5506)
;
_cell_angle_alpha 90.0
_cell_angle_beta 90.0
_cell_angle_gamma 90.0
_cell_formula_units_Z 4
_cell_length_a 9.1735(1)
_cell_length_b 11.4736(2)
_cell_length_c 5.4171(1)
_cell_measurement_temperature 100
_cell_volume 570.166(16)
_computing_molecular_graphics 'Olex2 (Dolomanov et al., 2009)'
_computing_publication_material 'Olex2 (Dolomanov et al., 2009)'
_computing_structure_refinement 'olex2.refine (Bourhis et al., 2015)'
_diffrn_ambient_temperature 100
_diffrn_measured_fraction_theta_full 1.0000
_diffrn_measured_fraction_theta_max 1.0000
_diffrn_radiation_type 'Mo K\a'
_diffrn_radiation_wavelength 0.7107
_diffrn_reflns_av_R_equivalents 0.0000
_diffrn_reflns_av_unetI/netI 0.0222
_diffrn_reflns_limit_h_max 21
_diffrn_reflns_limit_h_min -21
_diffrn_reflns_limit_k_max 27
_diffrn_reflns_limit_k_min 0
_diffrn_reflns_limit_l_max 12
_diffrn_reflns_limit_l_min 0
_diffrn_reflns_number 8014
_diffrn_reflns_theta_full 26.4963
_diffrn_reflns_theta_max 26.50
_diffrn_reflns_theta_min 2.84
_exptl_absorpt_coefficient_mu 0.118
_exptl_crystal_density_diffrn 1.3876
_exptl_crystal_F_000 256.1773
_refine_diff_density_max 0.0967
_refine_diff_density_min -0.1268
_refine_diff_density_rms 0.0327
_refine_ls_abs_structure_details 'Flack, H. D. (1983). Acta Cryst. A39, 876-881.'
_refine_ls_abs_structure_Flack -1.5(6)
_refine_ls_d_res_high 0.7965
_refine_ls_d_res_low 7.1649
_refine_ls_goodness_of_fit_ref 1.1821
_refine_ls_hydrogen_treatment refall
_refine_ls_matrix_type full
_refine_ls_number_constraints 0
_refine_ls_number_parameters 154
_refine_ls_number_reflns 1181
_refine_ls_number_restraints 0
_refine_ls_restrained_S_all 1.1821
_refine_ls_R_factor_all 0.0156
_refine_ls_R_factor_gt 0.0152
_refine_ls_shift/su_max 0.0002
_refine_ls_shift/su_mean 0.0000
_refine_ls_structure_factor_coef Fsqd
_refine_ls_weighting_details 'w=1/[\s^2^(Fo^2^)+(0.0189P)^2^+0.0296P] where P=(Fo^2^+2Fc^2^)/3'
_refine_ls_weighting_scheme calc
_refine_ls_wR_factor_gt 0.0356
_refine_ls_wR_factor_ref 0.0359
_reflns_Friedel_coverage 1.000
_reflns_limit_h_max 11
_reflns_limit_h_min -11
_reflns_limit_k_max 14
_reflns_limit_k_min -14
_reflns_limit_l_max 6
_reflns_limit_l_min -6
_reflns_number_gt 1157
_reflns_number_total 1181
_reflns_threshold_expression I>=2u(I)
_cod_data_source_file 38_TAAM_ANIS_0.8.cif
_cod_data_source_block 38_TAAM_ANIS_0.8
_cod_original_cell_volume 570.167(16)
_cod_original_sg_symbol_Hall ' P 2ac 2ab'
_cod_database_code 2022042
_olex2_refinement_description
;
;
_olex2_submission_special_instructions 'No special instructions were received'

loop_
_space_group_symop_id
_space_group_symop_operation_xyz
1 x,y,z
2 x+1/2,-y+1/2,-z
3 -x,y+1/2,-z+1/2
4 -x+1/2,-y,z+1/2

loop_
_atom_site_label
_atom_site_type_symbol
_atom_site_fract_x
_atom_site_fract_y
_atom_site_fract_z
_atom_site_U_iso_or_equiv
_atom_site_adp_type
_atom_site_occupancy
_atom_site_refinement_flags_posn
O(1) O 0.25685(5) 0.77754(4) 1.20117(9) 0.01253(12) Uani 1.000000 .
O(2) O 0.02234(5) 0.73557(5) 1.24648(12) 0.01958(13) Uani 1.000000 .
O(3) O -0.08979(5) 0.52139(5) 0.75337(13) 0.01952(13) Uani 1.000000 .
H(3) H -0.1374(12) 0.5908(11) 0.796(3) 0.034(3) Uani 1.000000 .
N(1) N 0.22830(7) 0.80481(5) 0.70956(12) 0.00941(13) Uani 1.000000 .
H(1a H 0.2293(13) 0.7899(11) 0.516(3) 0.031(3) Uani 1.000000 .
H(1b H 0.1981(11) 0.8915(12) 0.729(3) 0.031(3) Uani 1.000000 .
H(1c H 0.3311(15) 0.7942(9) 0.776(3) 0.030(3) Uani 1.000000 .
C(1) C 0.13243(7) 0.75059(6) 1.11811(12) 0.00997(14) Uani 1.000000 .
C(2) C 0.12205(7) 0.72877(6) 0.83953(12) 0.00879(14) Uani 1.000000 .
H(2) H 0.0166(10) 0.7493(8) 0.771(2) 0.020(2) Uani 1.000000 .
C(3) C 0.15705(8) 0.60122(6) 0.77954(16) 0.01288(14) Uani 1.000000 .
H(3a H 0.1614(11) 0.5948(9) 0.582(2) 0.031(3) Uani 1.000000 .
H(3b H 0.2656(12) 0.5808(8) 0.860(2) 0.028(3) Uani 1.000000 .
C(4) C 0.04645(8) 0.51436(6) 0.87910(17) 0.01737(15) Uani 1.000000 .
H(4a H 0.0319(13) 0.5268(11) 1.075(3) 0.042(3) Uani 1.000000 .
H(4b H 0.0872(11) 0.4271(10) 0.846(3) 0.041(4) Uani 1.000000 .

loop_
_atom_site_aniso_label
_atom_site_aniso_U_11
_atom_site_aniso_U_22
_atom_site_aniso_U_33
_atom_site_aniso_U_12
_atom_site_aniso_U_13
_atom_site_aniso_U_23
O(1) 0.0093(2) 0.0208(2) 0.0075(3) -0.00369(18) -0.00085(18) -0.00081(18)
O(2) 0.0095(2) 0.0389(3) 0.0103(2) -0.0051(2) 0.0014(2) -0.0000(3)
O(3) 0.0140(2) 0.0117(2) 0.0329(3) -0.00226(19) -0.0042(2) -0.0001(3)
H(3) 0.026(6) 0.021(7) 0.056(9) 0.005(5) 0.006(7) -0.009(7)
N(1) 0.0086(3) 0.0113(3) 0.0082(3) -0.0000(2) -0.0001(2) 0.0005(2)
H(1a 0.029(7) 0.034(8) 0.030(10) -0.002(6) -0.023(7) 0.001(7)
H(1b 0.018(6) 0.021(7) 0.052(10) -0.006(5) 0.001(7) 0.009(8)
H(1c 0.031(8) 0.018(6) 0.040(9) -0.007(6) 0.020(8) 0.008(6)
C(1) 0.0076(3) 0.0138(3) 0.0085(3) -0.0016(2) -0.0004(2) -0.0000(3)
C(2) 0.0083(3) 0.0104(3) 0.0077(3) 0.0000(2) -0.0012(2) -0.0008(2)
H(2) 0.012(5) 0.018(5) 0.029(6) -0.010(4) 0.001(5) 0.001(6)
C(3) 0.0124(3) 0.0101(3) 0.0161(4) 0.0007(2) -0.0012(3) -0.0017(3)
H(3a 0.021(6) 0.020(6) 0.052(10) 0.006(5) -0.001(6) -0.001(6)
H(3b 0.025(6) 0.016(5) 0.042(8) 0.009(5) -0.005(6) -0.001(5)
C(4) 0.0162(3) 0.0098(3) 0.0261(4) -0.0011(3) -0.0033(3) 0.0032(3)
H(4a 0.054(8) 0.033(7) 0.038(9) -0.007(6) -0.005(7) 0.017(7)
H(4b 0.035(7) 0.015(6) 0.073(11) -0.002(5) -0.007(7) -0.003(6)

loop_
_atom_type_symbol
_atom_type_description
_atom_type_scat_dispersion_real
_atom_type_scat_dispersion_imag
_atom_type_scat_source
_atom_type_scat_dispersion_source
C C 0.00347 0.00161 'Clementi & Roetti, C., At. Data Nucl. Data Tables 1974, 14, (177-478); Clementi & Raimondi, J. Chem. Phys., 1963, 38, (2686-2689)' 'Henke, Gullikson and Davis, At. Data and Nucl. Data Tables, 1993, 54, 2'
H H 0.00000 0.00000 'Clementi & Roetti, C., At. Data Nucl. Data Tables 1974, 14, (177-478); Clementi & Raimondi, J. Chem. Phys., 1963, 38, (2686-2689)' 'Henke, Gullikson and Davis, At. Data and Nucl. Data Tables, 1993, 54, 2'
N N 0.00653 0.00323 'Clementi & Roetti, C., At. Data Nucl. Data Tables 1974, 14, (177-478); Clementi & Raimondi, J. Chem. Phys., 1963, 38, (2686-2689)' 'Henke, Gullikson and Davis, At. Data and Nucl. Data Tables, 1993, 54, 2'
O O 0.01158 0.00611 'Clementi & Roetti, C., At. Data Nucl. Data Tables 1974, 14, (177-478); Clementi & Raimondi, J. Chem. Phys., 1963, 38, (2686-2689)' 'Henke, Gullikson and Davis, At. Data and Nucl. Data Tables, 1993, 54, 2'

loop_
_geom_angle_atom_site_label_1
_geom_angle_atom_site_label_2
_geom_angle_atom_site_label_3
_geom_angle
_geom_angle_site_symmetry_1
_geom_angle_site_symmetry_3
_geom_angle_publ_flag
C(4) O(3) H(3) 109.8(8) . . ?
H(1b N(1) H(1a 104.9(10) . . ?
H(1c N(1) H(1a 108.6(11) . . ?
H(1c N(1) H(1b 109.1(9) . . ?
C(2) N(1) H(1a 112.3(7) . . ?
C(2) N(1) H(1b 109.8(7) . . ?
C(2) N(1) H(1c 111.9(7) . . ?
O(2) C(1) O(1) 124.75(6) . . ?
C(2) C(1) O(1) 116.50(6) . . ?
C(2) C(1) O(2) 118.65(6) . . ?
C(1) C(2) N(1) 109.27(5) . . ?
H(2) C(2) N(1) 107.6(6) . . ?
H(2) C(2) C(1) 111.3(7) . . ?
C(3) C(2) N(1) 108.82(5) . . ?
C(3) C(2) C(1) 110.58(6) . . ?
C(3) C(2) H(2) 109.2(5) . . ?
H(3a C(3) C(2) 106.5(6) . . ?
H(3b C(3) C(2) 107.8(5) . . ?
H(3b C(3) H(3a 110.1(8) . . ?
C(4) C(3) C(2) 114.24(6) . . ?
C(4) C(3) H(3a 109.5(6) . . ?
C(4) C(3) H(3b 108.7(5) . . ?
C(3) C(4) O(3) 112.23(7) . . ?
H(4a C(4) O(3) 110.7(6) . . ?
H(4a C(4) C(3) 110.1(6) . . ?
H(4b C(4) O(3) 106.0(6) . . ?
H(4b C(4) C(3) 108.4(6) . . ?
H(4b C(4) H(4a 109.2(10) . . ?

loop_
_geom_bond_atom_site_label_1
_geom_bond_atom_site_label_2
_geom_bond_distance
_geom_bond_site_symmetry_2
_geom_bond_publ_flag
O(1) C(1) 1.2652(8) . ?
O(2) C(1) 1.2382(8) . ?
O(3) H(3) 0.937(12) . ?
O(3) C(4) 1.4256(9) . ?
N(1) H(1a 1.063(17) . ?
N(1) H(1b 1.038(14) . ?
N(1) H(1c 1.016(16) . ?
N(1) C(2) 1.4855(8) . ?
C(1) C(2) 1.5327(9) . ?
C(2) H(2) 1.062(10) . ?
C(2) C(3) 1.5332(9) . ?
C(3) H(3a 1.072(13) . ?
C(3) H(3b 1.112(11) . ?
C(3) C(4) 1.5210(10) . ?
C(4) H(4a 1.080(15) . ?
C(4) H(4b 1.083(12) . ?
